data_4514067
loop_
_publ_author_name
'Leitch, Jamie A.'
'McMullin, Claire L.'
'Mahon, Mary F.'
'Bhonoah, Yunas'
'Frost, Christopher G.'

_publ_section_title
;
 Remote C6-Selective Ruthenium-Catalyzed C--H Alkylation of Indole
 Derivatives via \s-Activation
;
_journal_name_full 'ACS Catalysis'
_journal_page_first 2616
_journal_paper_doi 10.1021/acscatal.7b00038
_journal_year 2017
_chemical_formula_moiety 'C24 H29 N3 O4'
_chemical_formula_sum 'C24 H29 N3 O4'
_chemical_formula_weight 423.50
_space_group_crystal_system triclinic
_space_group_IT_number 2
_space_group_name_Hall '-P 1'
_space_group_name_H-M_alt 'P -1'
_symmetry_space_group_name_Hall '-P 1'
_symmetry_space_group_name_H-M 'P -1'
_atom_sites_solution_hydrogens geom
_atom_sites_solution_primary direct
_audit_creation_date 2016-08-08
_audit_creation_method
;
Olex2 1.2
(compiled 2016.02.19 svn.r3266 for OlexSys, GUI svn.r5155)
;
_cell_angle_alpha 106.921(4)
_cell_angle_beta 90.760(4)
_cell_angle_gamma 95.278(3)
_cell_formula_units_Z 2
_cell_length_a 7.2094(3)
_cell_length_b 12.0942(5)
_cell_length_c 13.0064(6)
_cell_measurement_reflns_used 5872
_cell_measurement_temperature 150.01(10)
_cell_measurement_theta_max 73.1700
_cell_measurement_theta_min 3.5520
_cell_volume 1079.40(8)
_computing_cell_refinement 'CrysAlisPro 1.171.38.43 (Rigaku OD, 2015)'
_computing_data_collection 'CrysAlisPro 1.171.38.43 (Rigaku OD, 2015)'
_computing_data_reduction 'CrysAlisPro 1.171.38.43 (Rigaku OD, 2015)'
_computing_molecular_graphics 'Olex2 (Dolomanov et al., 2009)'
_computing_publication_material 'Olex2 (Dolomanov et al., 2009)'
_computing_structure_refinement 'ShelXL (Sheldrick, 2015)'
_computing_structure_solution 'ShelXS (Sheldrick, 2008)'
_diffrn_ambient_temperature 150.00(10)
_diffrn_detector_area_resol_mean 8.1150
_diffrn_detector_type EosS2
_diffrn_measured_fraction_theta_full 0.997
_diffrn_measured_fraction_theta_max 0.997
_diffrn_measurement_device 'four-circle diffractometer'
_diffrn_measurement_device_type 'SuperNova, Dual, Cu at zero, EosS2'
_diffrn_measurement_method '\w scans'
_diffrn_radiation_type CuK\a
_diffrn_radiation_wavelength 1.54184
_diffrn_reflns_av_R_equivalents 0.0223
_diffrn_reflns_av_unetI/netI 0.0252
_diffrn_reflns_Laue_measured_fraction_full 0.997
_diffrn_reflns_Laue_measured_fraction_max 0.997
_diffrn_reflns_limit_h_max 7
_diffrn_reflns_limit_h_min -8
_diffrn_reflns_limit_k_max 15
_diffrn_reflns_limit_k_min -14
_diffrn_reflns_limit_l_max 16
_diffrn_reflns_limit_l_min -15
_diffrn_reflns_number 10342
_diffrn_reflns_point_group_measured_fraction_full 0.997
_diffrn_reflns_point_group_measured_fraction_max 0.997
_diffrn_reflns_theta_full 67.684
_diffrn_reflns_theta_max 73.367
_diffrn_reflns_theta_min 3.555
_exptl_absorpt_coefficient_mu 0.725
_exptl_absorpt_correction_T_max 1.00000
_exptl_absorpt_correction_T_min 0.84038
_exptl_absorpt_correction_type multi-scan
_exptl_absorpt_process_details
;
CrysAlisPro 1.171.38.43 (Rigaku Oxford Diffraction, 2015)
Empirical absorption correction using spherical harmonics,
 implemented in SCALE3 ABSPACK scaling algorithm.
;
_exptl_crystal_colour colorless
_exptl_crystal_density_diffrn 1.303
_exptl_crystal_description block
_exptl_crystal_F_000 452
_exptl_crystal_size_max 0.186
_exptl_crystal_size_mid 0.16
_exptl_crystal_size_min 0.149
_refine_diff_density_max 0.272
_refine_diff_density_min -0.240
_refine_diff_density_rms 0.042
_refine_ls_extinction_method none
_refine_ls_goodness_of_fit_ref 1.030
_refine_ls_hydrogen_treatment constr
_refine_ls_matrix_type full
_refine_ls_number_parameters 314
_refine_ls_number_reflns 4306
_refine_ls_number_restraints 0
_refine_ls_restrained_S_all 1.030
_refine_ls_R_factor_all 0.0426
_refine_ls_R_factor_gt 0.0383
_refine_ls_shift/su_max 0.001
_refine_ls_shift/su_mean 0.000
_refine_ls_structure_factor_coef Fsqd
_refine_ls_weighting_details 'w=1/[\s^2^(Fo^2^)+(0.0504P)^2^+0.3220P] where P=(Fo^2^+2Fc^2^)/3'
_refine_ls_weighting_scheme calc
_refine_ls_wR_factor_gt 0.0977
_refine_ls_wR_factor_ref 0.1011
_reflns_Friedel_coverage 0.000
_reflns_number_gt 3846
_reflns_number_total 4306
_reflns_threshold_expression 'I > 2\s(I)'
_cod_data_source_file cs7b00038_si_002.cif
_cod_data_source_block s16cgf2-4a
_cod_database_code 4514067
_shelx_space_group_comment
;
The symmetry employed for this shelxl refinement is uniquely defined
by the following loop, which should always be used as a source of
symmetry information in preference to the above space-group names.
They are only intended as comments.
;
_olex2_refinement_description
;
1. Fixed Uiso
 At 1.2 times of:
  All C(H) groups, All C(H,H) groups
 At 1.5 times of:
  All C(H,H,H) groups
2. Others
 Fixed Sof: O4(0.45) O4A(0.55) C21(0.45) H21A(0.45) H21B(0.45) C22(0.45)
 H22A(0.45) H22B(0.45) H22C(0.45) C21A(0.55) H21C(0.55) H21D(0.55) C22A(0.55)
 H22D(0.55) H22E(0.55) H22F(0.55)
3.a Secondary CH2 refined with riding coordinates:
 C15(H15A,H15B), C21(H21A,H21B), C21A(H21C,H21D)
3.b Aromatic/amide H refined with riding coordinates:
 C3(H3), C4(H4), C6(H6), C8(H8), C10(H10), C11(H11), C12(H12)
3.c Idealised Me refined as rotating group:
 C16(H16A,H16B,H16C), C17(H17A,H17B,H17C), C18(H18A,H18B,H18C), C23(H23A,H23B,
 H23C), C24(H24A,H24B,H24C), C22(H22A,H22B,H22C), C22A(H22D,H22E,H22F)
;
_shelx_shelxl_version_number 2014/7
_olex2_submission_special_instructions 'No special instructions were received'
_oxdiff_exptl_absorpt_empirical_details
;
Empirical correction (ABSPACK) includes:
- Absorption correction using spherical harmonics
- Frame scaling
;

loop_
_space_group_symop_operation_xyz
'x, y, z'
'-x, -y, -z'

loop_
_atom_site_label
_atom_site_type_symbol
_atom_site_fract_x
_atom_site_fract_y
_atom_site_fract_z
_atom_site_U_iso_or_equiv
_atom_site_adp_type
_atom_site_occupancy
_atom_site_site_symmetry_order
_atom_site_calc_flag
_atom_site_refinement_flags_posn
_atom_site_refinement_flags_occupancy
_atom_site_disorder_assembly
_atom_site_disorder_group
O1 O 0.37149(14) 0.73101(10) 0.25235(9) 0.0383(3) Uani 1 1 d . . . .
O2 O 0.17000(13) 0.73159(8) 0.38192(7) 0.0284(2) Uani 1 1 d . . . .
O3 O 0.51553(13) 1.35417(9) 0.35226(8) 0.0333(2) Uani 1 1 d . . . .
O4 O 0.3712(6) 1.3983(3) 0.2230(3) 0.0267(7) Uani 0.45 1 d . P A 1
O4A O 0.3560(5) 1.4395(2) 0.2503(3) 0.0277(6) Uani 0.55 1 d . P A 2
N1 N 0.17305(14) 0.95049(8) 0.06377(8) 0.0190(2) Uani 1 1 d . . . .
N2 N 0.26156(14) 0.88235(9) -0.11215(8) 0.0227(2) Uani 1 1 d . . . .
N3 N 0.30396(15) 1.08537(9) -0.01812(8) 0.0226(2) Uani 1 1 d . . . .
C1 C 0.08565(16) 0.83836(10) 0.17046(9) 0.0193(2) Uani 1 1 d . . . .
C2 C 0.09876(15) 0.95887(10) 0.23439(9) 0.0181(2) Uani 1 1 d . . . .
C3 C 0.07299(17) 1.01543(10) 0.34299(9) 0.0211(2) Uani 1 1 d . . . .
H3 H 0.0384 0.9726 0.3897 0.025 Uiso 1 1 calc R . . .
C4 C 0.09932(17) 1.13545(10) 0.38020(9) 0.0217(2) Uani 1 1 d . . . .
H4 H 0.0820 1.1726 0.4523 0.026 Uiso 1 1 calc R . . .
C5 C 0.15164(16) 1.20232(10) 0.31144(9) 0.0191(2) Uani 1 1 d . . . .
C6 C 0.17867(16) 1.14780(10) 0.20334(9) 0.0189(2) Uani 1 1 d . . . .
H6 H 0.2130 1.1912 0.1569 0.023 Uiso 1 1 calc R . . .
C7 C 0.15316(15) 1.02711(10) 0.16628(9) 0.0173(2) Uani 1 1 d . . . .
C8 C 0.13159(16) 0.83766(10) 0.06971(9) 0.0201(2) Uani 1 1 d . . . .
H8 H 0.1350 0.7709 0.0122 0.024 Uiso 1 1 calc R . . .
C9 C 0.24965(16) 0.97489(10) -0.02696(9) 0.0186(2) Uani 1 1 d . . . .
C10 C 0.33805(18) 0.90502(12) -0.19778(10) 0.0256(3) Uani 1 1 d . . . .
H10 H 0.3495 0.8435 -0.2592 0.031 Uiso 1 1 calc R . . .
C11 C 0.40080(18) 1.01606(12) -0.19878(10) 0.0259(3) Uani 1 1 d . . . .
H11 H 0.4536 1.0306 -0.2590 0.031 Uiso 1 1 calc R . . .
C12 C 0.38101(18) 1.10422(11) -0.10571(10) 0.0250(3) Uani 1 1 d . . . .
H12 H 0.4228 1.1800 -0.1035 0.030 Uiso 1 1 calc R . . .
C13 C 0.04496(17) 0.73301(10) 0.21036(9) 0.0210(2) Uani 1 1 d . . . .
C14 C 0.21446(17) 0.73216(10) 0.28270(10) 0.0223(3) Uani 1 1 d . . . .
C15 C 0.3250(2) 0.73194(14) 0.45516(12) 0.0358(3) Uani 1 1 d . . . .
H15A H 0.4145 0.6816 0.4166 0.043 Uiso 1 1 calc R . . .
H15B H 0.2792 0.7018 0.5125 0.043 Uiso 1 1 calc R . . .
C16 C 0.4190(2) 0.85214(15) 0.50234(13) 0.0427(4) Uani 1 1 d . . . .
H16A H 0.4758 0.8788 0.4464 0.064 Uiso 1 1 calc GR . . .
H16B H 0.5130 0.8515 0.5551 0.064 Uiso 1 1 calc GR . . .
H16C H 0.3285 0.9032 0.5358 0.064 Uiso 1 1 calc GR . . .
C17 C 0.0370(2) 0.62035(11) 0.11707(11) 0.0326(3) Uani 1 1 d . . . .
H17A H -0.0600 0.6200 0.0657 0.049 Uiso 1 1 calc GR . . .
H17B H 0.0114 0.5549 0.1442 0.049 Uiso 1 1 calc GR . . .
H17C H 0.1544 0.6156 0.0830 0.049 Uiso 1 1 calc GR . . .
C18 C -0.13938(17) 0.73565(11) 0.26810(10) 0.0258(3) Uani 1 1 d . . . .
H18A H -0.1377 0.8071 0.3251 0.039 Uiso 1 1 calc GR . . .
H18B H -0.1549 0.6714 0.2975 0.039 Uiso 1 1 calc GR . . .
H18C H -0.2410 0.7301 0.2178 0.039 Uiso 1 1 calc GR . . .
C19 C 0.17889(16) 1.33582(10) 0.35097(9) 0.0205(2) Uani 1 1 d . . . .
C20 C 0.37140(17) 1.37097(10) 0.31528(10) 0.0225(3) Uani 1 1 d . . . .
C23 C 0.18638(19) 1.38504(11) 0.47425(10) 0.0266(3) Uani 1 1 d . . . .
H23A H 0.0675 1.3671 0.5011 0.040 Uiso 1 1 calc GR . . .
H23B H 0.2157 1.4678 0.4943 0.040 Uiso 1 1 calc GR . . .
H23C H 0.2806 1.3510 0.5043 0.040 Uiso 1 1 calc GR . . .
C24 C 0.02090(18) 1.38473(11) 0.30289(11) 0.0270(3) Uani 1 1 d . . . .
H24A H 0.0174 1.3544 0.2259 0.040 Uiso 1 1 calc GR . . .
H24B H 0.0425 1.4679 0.3233 0.040 Uiso 1 1 calc GR . . .
H24C H -0.0959 1.3624 0.3294 0.040 Uiso 1 1 calc GR . . .
C21 C 0.5509(5) 1.4182(4) 0.1776(4) 0.0317(7) Uani 0.45 1 d . P A 1
H21A H 0.6121 1.3472 0.1571 0.038 Uiso 0.45 1 calc R P A 1
H21B H 0.6313 1.4775 0.2297 0.038 Uiso 0.45 1 calc R P A 1
C22 C 0.5114(5) 1.4565(3) 0.0816(3) 0.0422(8) Uani 0.45 1 d . P A 1
H22A H 0.4264 1.3988 0.0325 0.063 Uiso 0.45 1 calc GR P A 1
H22B H 0.6256 1.4668 0.0468 0.063 Uiso 0.45 1 calc GR P A 1
H22C H 0.4568 1.5288 0.1035 0.063 Uiso 0.45 1 calc GR P A 1
C21A C 0.5303(4) 1.4756(3) 0.2099(3) 0.0333(7) Uani 0.55 1 d . P A 2
H21C H 0.6298 1.4872 0.2641 0.040 Uiso 0.55 1 calc R P A 2
H21D H 0.5211 1.5487 0.1944 0.040 Uiso 0.55 1 calc R P A 2
C22A C 0.5738(5) 1.3855(3) 0.1105(3) 0.0493(8) Uani 0.55 1 d . P A 2
H22D H 0.4756 1.3746 0.0568 0.074 Uiso 0.55 1 calc GR P A 2
H22E H 0.5847 1.3136 0.1264 0.074 Uiso 0.55 1 calc GR P A 2
H22F H 0.6893 1.4101 0.0840 0.074 Uiso 0.55 1 calc GR P A 2

loop_
_atom_site_aniso_label
_atom_site_aniso_U_11
_atom_site_aniso_U_22
_atom_site_aniso_U_33
_atom_site_aniso_U_23
_atom_site_aniso_U_13
_atom_site_aniso_U_12
O1 0.0251(5) 0.0547(7) 0.0430(6) 0.0234(5) 0.0083(4) 0.0136(5)
O2 0.0242(5) 0.0377(5) 0.0262(5) 0.0156(4) -0.0027(4) -0.0024(4)
O3 0.0228(5) 0.0407(6) 0.0393(5) 0.0157(4) 0.0022(4) 0.0050(4)
O4 0.0233(13) 0.028(2) 0.0311(18) 0.0128(14) 0.0039(12) 0.0011(15)
O4A 0.0249(11) 0.0237(15) 0.0383(17) 0.0147(12) 0.0090(11) 0.0024(12)
N1 0.0211(5) 0.0176(5) 0.0180(5) 0.0046(4) 0.0012(4) 0.0021(4)
N2 0.0236(5) 0.0240(5) 0.0201(5) 0.0052(4) 0.0013(4) 0.0036(4)
N3 0.0252(5) 0.0231(5) 0.0205(5) 0.0079(4) 0.0007(4) 0.0025(4)
C1 0.0180(5) 0.0184(6) 0.0213(5) 0.0055(4) -0.0003(4) 0.0013(4)
C2 0.0157(5) 0.0177(5) 0.0209(6) 0.0058(4) -0.0002(4) 0.0016(4)
C3 0.0226(6) 0.0221(6) 0.0198(6) 0.0080(5) 0.0027(4) 0.0014(4)
C4 0.0233(6) 0.0221(6) 0.0183(5) 0.0035(5) 0.0030(4) 0.0024(5)
C5 0.0164(5) 0.0180(6) 0.0219(6) 0.0041(4) 0.0009(4) 0.0027(4)
C6 0.0176(5) 0.0189(6) 0.0212(6) 0.0071(4) 0.0015(4) 0.0022(4)
C7 0.0150(5) 0.0201(6) 0.0169(5) 0.0050(4) 0.0009(4) 0.0035(4)
C8 0.0214(6) 0.0165(5) 0.0210(5) 0.0034(4) 0.0001(4) 0.0022(4)
C9 0.0159(5) 0.0231(6) 0.0176(5) 0.0071(4) -0.0010(4) 0.0037(4)
C10 0.0262(6) 0.0307(7) 0.0194(6) 0.0048(5) 0.0029(5) 0.0074(5)
C11 0.0235(6) 0.0353(7) 0.0218(6) 0.0120(5) 0.0034(5) 0.0053(5)
C12 0.0246(6) 0.0275(6) 0.0257(6) 0.0125(5) 0.0007(5) 0.0017(5)
C13 0.0235(6) 0.0172(5) 0.0225(6) 0.0065(5) 0.0009(5) 0.0003(4)
C14 0.0243(6) 0.0172(5) 0.0272(6) 0.0089(5) 0.0029(5) 0.0037(4)
C15 0.0308(7) 0.0459(8) 0.0360(7) 0.0225(7) -0.0091(6) -0.0019(6)
C16 0.0368(8) 0.0478(9) 0.0401(8) 0.0099(7) -0.0115(7) -0.0020(7)
C17 0.0475(8) 0.0191(6) 0.0286(7) 0.0046(5) 0.0033(6) -0.0024(6)
C18 0.0215(6) 0.0269(6) 0.0308(6) 0.0126(5) -0.0001(5) -0.0015(5)
C19 0.0211(6) 0.0170(5) 0.0224(6) 0.0037(5) 0.0032(4) 0.0026(4)
C20 0.0243(6) 0.0169(5) 0.0235(6) 0.0021(5) 0.0013(5) -0.0003(4)
C23 0.0320(7) 0.0205(6) 0.0242(6) 0.0017(5) 0.0056(5) 0.0021(5)
C24 0.0263(6) 0.0221(6) 0.0325(7) 0.0065(5) 0.0024(5) 0.0068(5)
C21 0.0235(17) 0.034(2) 0.040(2) 0.0130(19) 0.0141(15) 0.0056(16)
C22 0.0410(19) 0.050(2) 0.046(2) 0.0264(17) 0.0182(16) 0.0112(16)
C21A 0.0287(14) 0.0247(15) 0.0508(19) 0.0169(15) 0.0167(13) 0.0035(12)
C22A 0.060(2) 0.0362(16) 0.058(2) 0.0191(16) 0.0348(18) 0.0112(14)

loop_
_atom_type_symbol
_atom_type_description
_atom_type_scat_dispersion_real
_atom_type_scat_dispersion_imag
_atom_type_scat_source
C C 0.0181 0.0091 'International Tables Vol C Tables 4.2.6.8 and 6.1.1.4'
H H 0.0000 0.0000 'International Tables Vol C Tables 4.2.6.8 and 6.1.1.4'
N N 0.0311 0.0180 'International Tables Vol C Tables 4.2.6.8 and 6.1.1.4'
O O 0.0492 0.0322 'International Tables Vol C Tables 4.2.6.8 and 6.1.1.4'

loop_
_geom_angle_atom_site_label_1
_geom_angle_atom_site_label_2
_geom_angle_atom_site_label_3
_geom_angle
C14 O2 C15 116.12(10)
C20 O4 C21 117.8(3)
C20 O4A C21A 114.8(3)
C7 N1 C9 128.64(10)
C8 N1 C7 107.77(9)
C8 N1 C9 122.82(10)
C10 N2 C9 115.34(11)
C9 N3 C12 115.04(11)
C2 C1 C13 126.75(11)
C8 C1 C2 106.59(10)
C8 C1 C13 126.47(11)
C3 C2 C1 133.99(11)
C3 C2 C7 118.43(10)
C7 C2 C1 107.57(10)
C2 C3 H3 120.2
C4 C3 C2 119.61(11)
C4 C3 H3 120.2
C3 C4 H4 119.3
C3 C4 C5 121.40(11)
C5 C4 H4 119.3
C4 C5 C19 122.15(10)
C6 C5 C4 119.90(11)
C6 C5 C19 117.95(10)
C5 C6 H6 120.7
C7 C6 C5 118.58(11)
C7 C6 H6 120.7
N1 C7 C2 107.18(10)
C6 C7 N1 130.75(10)
C6 C7 C2 122.08(10)
N1 C8 H8 124.6
C1 C8 N1 110.89(10)
C1 C8 H8 124.6
N2 C9 N1 115.20(10)
N3 C9 N1 117.10(10)
N3 C9 N2 127.69(11)
N2 C10 H10 118.7
N2 C10 C11 122.66(11)
C11 C10 H10 118.7
C10 C11 H11 121.8
C12 C11 C10 116.44(11)
C12 C11 H11 121.8
N3 C12 C11 122.84(12)
N3 C12 H12 118.6
C11 C12 H12 118.6
C1 C13 C14 105.75(9)
C1 C13 C17 110.93(10)
C1 C13 C18 111.97(10)
C17 C13 C14 106.16(10)
C18 C13 C14 113.14(10)
C18 C13 C17 108.75(10)
O1 C14 O2 123.54(12)
O1 C14 C13 123.13(11)
O2 C14 C13 113.33(10)
O2 C15 H15A 109.5
O2 C15 H15B 109.5
O2 C15 C16 110.86(12)
H15A C15 H15B 108.1
C16 C15 H15A 109.5
C16 C15 H15B 109.5
C15 C16 H16A 109.5
C15 C16 H16B 109.5
C15 C16 H16C 109.5
H16A C16 H16B 109.5
H16A C16 H16C 109.5
H16B C16 H16C 109.5
C13 C17 H17A 109.5
C13 C17 H17B 109.5
C13 C17 H17C 109.5
H17A C17 H17B 109.5
H17A C17 H17C 109.5
H17B C17 H17C 109.5
C13 C18 H18A 109.5
C13 C18 H18B 109.5
C13 C18 H18C 109.5
H18A C18 H18B 109.5
H18A C18 H18C 109.5
H18B C18 H18C 109.5
C20 C19 C5 106.09(9)
C20 C19 C23 105.81(10)
C20 C19 C24 112.72(10)
C23 C19 C5 113.16(10)
C24 C19 C5 109.36(10)
C24 C19 C23 109.69(10)
O3 C20 O4 119.1(2)
O3 C20 O4A 124.74(19)
O3 C20 C19 124.09(11)
O4 C20 C19 115.2(2)
O4A C20 C19 110.33(18)
C19 C23 H23A 109.5
C19 C23 H23B 109.5
C19 C23 H23C 109.5
H23A C23 H23B 109.5
H23A C23 H23C 109.5
H23B C23 H23C 109.5
C19 C24 H24A 109.5
C19 C24 H24B 109.5
C19 C24 H24C 109.5
H24A C24 H24B 109.5
H24A C24 H24C 109.5
H24B C24 H24C 109.5
O4 C21 H21A 110.4
O4 C21 H21B 110.4
O4 C21 C22 106.6(3)
H21A C21 H21B 108.6
C22 C21 H21A 110.4
C22 C21 H21B 110.4
C21 C22 H22A 109.5
C21 C22 H22B 109.5
C21 C22 H22C 109.5
H22A C22 H22B 109.5
H22A C22 H22C 109.5
H22B C22 H22C 109.5
O4A C21A H21C 109.7
O4A C21A H21D 109.7
O4A C21A C22A 109.9(3)
H21C C21A H21D 108.2
C22A C21A H21C 109.7
C22A C21A H21D 109.7
C21A C22A H22D 109.5
C21A C22A H22E 109.5
C21A C22A H22F 109.5
H22D C22A H22E 109.5
H22D C22A H22F 109.5
H22E C22A H22F 109.5

loop_
_geom_bond_atom_site_label_1
_geom_bond_atom_site_label_2
_geom_bond_distance
O1 C14 1.2038(16)
O2 C14 1.3357(15)
O2 C15 1.4577(16)
O3 C20 1.1978(16)
O4 C20 1.334(4)
O4 C21 1.460(6)
O4A C20 1.356(4)
O4A C21A 1.447(5)
N1 C7 1.4026(14)
N1 C8 1.3944(15)
N1 C9 1.4052(15)
N2 C9 1.3364(16)
N2 C10 1.3363(16)
N3 C9 1.3286(16)
N3 C12 1.3428(16)
C1 C2 1.4463(16)
C1 C8 1.3536(16)
C1 C13 1.5162(16)
C2 C3 1.4020(16)
C2 C7 1.4124(16)
C3 H3 0.9300
C3 C4 1.3838(17)
C4 H4 0.9300
C4 C5 1.4035(17)
C5 C6 1.3932(16)
C5 C19 1.5381(16)
C6 H6 0.9300
C6 C7 1.3912(16)
C8 H8 0.9300
C10 H10 0.9300
C10 C11 1.3809(19)
C11 H11 0.9300
C11 C12 1.3799(18)
C12 H12 0.9300
C13 C14 1.5349(17)
C13 C17 1.5341(17)
C13 C18 1.5335(17)
C15 H15A 0.9700
C15 H15B 0.9700
C15 C16 1.496(2)
C16 H16A 0.9600
C16 H16B 0.9600
C16 H16C 0.9600
C17 H17A 0.9600
C17 H17B 0.9600
C17 H17C 0.9600
C18 H18A 0.9600
C18 H18B 0.9600
C18 H18C 0.9600
C19 C20 1.5316(16)
C19 C23 1.5377(16)
C19 C24 1.5358(17)
C23 H23A 0.9600
C23 H23B 0.9600
C23 H23C 0.9600
C24 H24A 0.9600
C24 H24B 0.9600
C24 H24C 0.9600
C21 H21A 0.9700
C21 H21B 0.9700
C21 C22 1.485(5)
C22 H22A 0.9600
C22 H22B 0.9600
C22 H22C 0.9600
C21A H21C 0.9700
C21A H21D 0.9700
C21A C22A 1.488(4)
C22A H22D 0.9600
C22A H22E 0.9600
C22A H22F 0.9600

loop_
_geom_torsion_atom_site_label_1
_geom_torsion_atom_site_label_2
_geom_torsion_atom_site_label_3
_geom_torsion_atom_site_label_4
_geom_torsion
N2 C10 C11 C12 0.11(19)
C1 C2 C3 C4 179.16(12)
C1 C2 C7 N1 -0.11(12)
C1 C2 C7 C6 -179.92(10)
C1 C13 C14 O1 -56.54(15)
C1 C13 C14 O2 124.12(11)
C2 C1 C8 N1 -0.30(13)
C2 C1 C13 C14 -67.03(14)
C2 C1 C13 C17 178.30(12)
C2 C1 C13 C18 56.61(15)
C2 C3 C4 C5 -0.04(18)
C3 C2 C7 N1 178.77(10)
C3 C2 C7 C6 -1.04(17)
C3 C4 C5 C6 -0.20(18)
C3 C4 C5 C19 179.13(11)
C4 C5 C6 C7 -0.17(17)
C4 C5 C19 C20 128.39(12)
C4 C5 C19 C23 12.82(16)
C4 C5 C19 C24 -109.78(13)
C5 C6 C7 N1 -178.96(11)
C5 C6 C7 C2 0.80(17)
C5 C19 C20 O3 -69.33(15)
C5 C19 C20 O4 96.00(18)
C5 C19 C20 O4A 120.71(15)
C6 C5 C19 C20 -52.26(14)
C6 C5 C19 C23 -167.84(10)
C6 C5 C19 C24 69.56(13)
C7 N1 C8 C1 0.24(13)
C7 N1 C9 N2 175.65(10)
C7 N1 C9 N3 -3.35(18)
C7 C2 C3 C4 0.64(17)
C8 N1 C7 C2 -0.07(12)
C8 N1 C7 C6 179.72(12)
C8 N1 C9 N2 6.97(16)
C8 N1 C9 N3 -172.02(10)
C8 C1 C2 C3 -178.38(13)
C8 C1 C2 C7 0.25(13)
C8 C1 C13 C14 107.22(13)
C8 C1 C13 C17 -7.45(17)
C8 C1 C13 C18 -129.15(13)
C9 N1 C7 C2 -170.09(11)
C9 N1 C7 C6 9.7(2)
C9 N1 C8 C1 170.97(10)
C9 N2 C10 C11 0.02(18)
C9 N3 C12 C11 0.75(18)
C10 N2 C9 N1 -178.61(10)
C10 N2 C9 N3 0.26(18)
C10 C11 C12 N3 -0.52(19)
C12 N3 C9 N1 178.22(10)
C12 N3 C9 N2 -0.63(18)
C13 C1 C2 C3 -3.2(2)
C13 C1 C2 C7 175.42(11)
C13 C1 C8 N1 -175.49(11)
C14 O2 C15 C16 81.11(16)
C15 O2 C14 O1 1.26(18)
C15 O2 C14 C13 -179.41(10)
C17 C13 C14 O1 61.37(15)
C17 C13 C14 O2 -117.96(11)
C18 C13 C14 O1 -179.44(12)
C18 C13 C14 O2 1.23(14)
C19 C5 C6 C7 -179.53(10)
C20 O4 C21 C22 -175.2(3)
C20 O4A C21A C22A 86.0(3)
C23 C19 C20 O3 51.14(15)
C23 C19 C20 O4 -143.54(17)
C23 C19 C20 O4A -118.82(16)
C24 C19 C20 O3 171.02(12)
C24 C19 C20 O4 -23.7(2)
C24 C19 C20 O4A 1.06(18)
C21 O4 C20 O3 -6.3(4)
C21 O4 C20 C19 -172.4(3)
C21A O4A C20 O3 11.4(3)
C21A O4A C20 C19 -178.7(2)
